data_4000065
_journal_name_full 'Chemistry of Materials'
_journal_year 2001
_chemical_formula_sum 'C28 H22 N2 O5 Zn'
_chemical_formula_weight 531.85
_space_group_IT_number 18
_symmetry_cell_setting orthorhombic
_symmetry_space_group_name_Hall 'P 2 2ab'
_symmetry_space_group_name_H-M 'P 21 21 2'
_atom_sites_solution_hydrogens geom
_atom_sites_solution_primary direct
_atom_sites_solution_secondary difmap
_cell_angle_alpha 90.00
_cell_angle_beta 90.00
_cell_angle_gamma 90.00
_cell_formula_units_Z 2
_cell_length_a 7.6251(5)
_cell_length_b 25.4296(18)
_cell_length_c 5.8625(4)
_cell_measurement_temperature 198(2)
_cell_volume 1136.76(13)
_diffrn_ambient_temperature 198(2)
_diffrn_radiation_monochromator graphite
_diffrn_radiation_source 'fine-focus sealed tube'
_diffrn_radiation_type MoK\a
_diffrn_radiation_wavelength 0.71073
_diffrn_reflns_av_R_equivalents 0.0460
_diffrn_reflns_av_sigmaI/netI 0.0468
_diffrn_reflns_limit_h_max 8
_diffrn_reflns_limit_h_min -10
_diffrn_reflns_limit_k_max 31
_diffrn_reflns_limit_k_min -33
_diffrn_reflns_limit_l_max 7
_diffrn_reflns_limit_l_min -7
_diffrn_reflns_number 7302
_diffrn_reflns_theta_max 28.27
_diffrn_reflns_theta_min 1.60
_exptl_absorpt_coefficient_mu 1.126
_exptl_crystal_density_diffrn 1.554
_exptl_crystal_density_method 'not measured'
_exptl_crystal_F_000 548
_refine_ls_abs_structure_details 'Flack H D (1983), Acta Cryst. A39, 876-881'
_refine_ls_abs_structure_Flack 0.003(18)
_refine_ls_extinction_coef ?
_refine_ls_extinction_method none
_refine_ls_goodness_of_fit_ref 1.021
_refine_ls_hydrogen_treatment mixed
_refine_ls_matrix_type full
_refine_ls_number_parameters 206
_refine_ls_number_reflns 2723
_refine_ls_number_restraints 0
_refine_ls_restrained_S_all 1.021
_refine_ls_R_factor_all 0.0582
_refine_ls_R_factor_gt 0.0364
_refine_ls_shift/su_max 0.027
_refine_ls_shift/su_mean 0.001
_refine_ls_structure_factor_coef Fsqd
_refine_ls_weighting_details 'calc w=1/[\s^2^(Fo^2^)+(0.0544P)^2^+0.0000P] where P=(Fo^2^+2Fc^2^)/3'
_refine_ls_weighting_scheme calc
_refine_ls_wR_factor_gt 0.0880
_refine_ls_wR_factor_ref 0.0966
_reflns_number_gt 2024
_reflns_number_total 2723
_reflns_threshold_expression >2sigma(I)
_cod_database_code 4000065

loop_
_symmetry_equiv_pos_as_xyz
'x, y, z'
'-x, -y, z'
'-x+1/2, y+1/2, -z'
'x+1/2, -y+1/2, -z'

loop_
_atom_site_label
_atom_site_type_symbol
_atom_site_fract_x
_atom_site_fract_y
_atom_site_fract_z
_atom_site_U_iso_or_equiv
_atom_site_adp_type
_atom_site_occupancy
_atom_site_symmetry_multiplicity
_atom_site_calc_flag
_atom_site_refinement_flags
_atom_site_disorder_assembly
_atom_site_disorder_group
Zn1 Zn 1.0000 0.5000 0.74411(7) 0.03699(15) Uani 1 2 d S . .
O2 O 1.2666(4) 0.57364(8) 0.8354(4) 0.0548(6) Uani 1 1 d . . .
C1 C 1.2135(4) 0.58136(11) 0.6414(5) 0.0382(7) Uani 1 1 d . . .
O1 O 1.1099(3) 0.54986(7) 0.5323(3) 0.0412(5) Uani 1 1 d . . .
C2 C 1.2513(4) 0.63244(9) 0.5209(5) 0.0298(6) Uani 1 1 d . . .
C3 C 1.3466(4) 0.67075(11) 0.6361(5) 0.0324(6) Uani 1 1 d . . .
C8 C 1.3225(4) 0.78591(9) 0.2370(6) 0.0339(6) Uani 1 1 d . . .
C11 C 1.1712(4) 0.88019(11) -0.2109(5) 0.0391(7) Uani 1 1 d . . .
C5 C 1.3022(3) 0.73202(10) 0.3242(5) 0.0296(6) Uani 1 1 d . . .
C6 C 1.2108(4) 0.69251(10) 0.2069(5) 0.0320(6) Uani 1 1 d . . .
N1 N 1.3515(3) 0.95087(8) 0.0570(4) 0.0369(6) Uani 1 1 d . . .
C7 C 1.1859(4) 0.64341(10) 0.3044(4) 0.0320(6) Uani 1 1 d . . .
C12 C 1.1834(4) 0.93260(11) -0.2747(6) 0.0446(7) Uani 1 1 d . . .
C4 C 1.3710(4) 0.72011(10) 0.5377(5) 0.0337(6) Uani 1 1 d . . .
C10 C 1.2492(4) 0.86274(9) -0.0102(5) 0.0311(6) Uani 1 1 d . . .
C9 C 1.2388(4) 0.80731(10) 0.0598(5) 0.0349(6) Uani 1 1 d . . .
C14 C 1.3365(4) 0.90009(11) 0.1191(5) 0.0352(6) Uani 1 1 d . . .
C13 C 1.2748(5) 0.96648(11) -0.1371(5) 0.0447(8) Uani 1 1 d . . .
O3 O 1.5000 0.5000 0.6953(15) 0.050(4) Uiso 0.38(2) 2 d SP . .
H14 H 1.387(3) 0.8915(9) 0.257(5) 0.021(6) Uiso 1 1 d . . .
H3 H 1.397(4) 0.6633(11) 0.781(5) 0.029(7) Uiso 1 1 d . . .
H7 H 1.124(3) 0.6195(10) 0.228(5) 0.027(7) Uiso 1 1 d . . .
H4 H 1.435(3) 0.7466(11) 0.628(5) 0.031(7) Uiso 1 1 d . . .
H6 H 1.166(4) 0.6997(11) 0.054(5) 0.034(8) Uiso 1 1 d . . .
H9 H 1.153(4) 0.7870(12) -0.024(6) 0.039(8) Uiso 1 1 d . . .
H8 H 1.413(4) 0.8047(11) 0.321(5) 0.029(7) Uiso 1 1 d . . .
H13 H 1.281(5) 1.0055(15) -0.170(6) 0.072(11) Uiso 1 1 d . . .
H12 H 1.129(5) 0.9449(14) -0.406(7) 0.064(11) Uiso 1 1 d . . .
H11 H 1.119(5) 0.8556(14) -0.305(6) 0.056(10) Uiso 1 1 d . . .
H33 H 1.479(10) 0.526(4) 0.764(12) 0.22(5) Uiso 1 1 d . . .

loop_
_atom_site_aniso_label
_atom_site_aniso_U_11
_atom_site_aniso_U_22
_atom_site_aniso_U_33
_atom_site_aniso_U_23
_atom_site_aniso_U_13
_atom_site_aniso_U_12
Zn1 0.0645(3) 0.01659(17) 0.0299(2) 0.000 0.000 -0.00350(19)
O2 0.0947(19) 0.0309(11) 0.0387(12) 0.0055(9) -0.0146(13) -0.0103(12)
C1 0.060(2) 0.0213(13) 0.0334(16) -0.0053(11) 0.0027(15) -0.0092(13)
O1 0.0695(14) 0.0211(9) 0.0331(11) 0.0001(8) 0.0021(10) -0.0114(9)
C2 0.0375(15) 0.0201(12) 0.0319(14) -0.0014(10) 0.0025(11) 0.0000(10)
C3 0.0386(16) 0.0259(13) 0.0327(16) 0.0003(11) -0.0041(13) 0.0005(11)
C8 0.0364(14) 0.0220(11) 0.0432(15) 0.0008(13) 0.0028(15) -0.0036(10)
C11 0.0455(17) 0.0310(14) 0.0409(19) 0.0009(12) -0.0062(14) -0.0013(12)
C5 0.0302(14) 0.0220(12) 0.0365(14) 0.0018(10) 0.0038(11) -0.0019(10)
C6 0.0408(15) 0.0249(12) 0.0304(16) 0.0000(10) 0.0000(12) -0.0004(11)
N1 0.0626(16) 0.0191(10) 0.0289(12) 0.0009(9) -0.0026(12) 0.0001(10)
C7 0.0437(16) 0.0221(12) 0.0302(16) -0.0037(10) -0.0019(11) -0.0045(11)
C12 0.0621(19) 0.0342(14) 0.0376(17) 0.0064(14) -0.0075(17) 0.0035(13)
C4 0.0360(16) 0.0223(13) 0.0428(17) -0.0036(11) -0.0052(12) -0.0050(11)
C10 0.0352(14) 0.0215(12) 0.0366(15) 0.0021(11) 0.0044(11) 0.0012(11)
C9 0.0376(16) 0.0228(13) 0.0444(17) -0.0016(11) 0.0014(13) -0.0035(12)
C14 0.0503(18) 0.0246(13) 0.0307(16) 0.0038(11) -0.0018(13) -0.0012(12)
C13 0.069(2) 0.0281(15) 0.0368(16) 0.0062(12) -0.0038(16) 0.0005(14)
